data_1536115
loop_
_publ_author_name
'Fenner, J.'
'Rabenau, A.'

_publ_section_title
;
 Die Kristallstruktur von Cu Te I
;
_journal_name_full 'Zeitschrift fuer Anorganische und Allgemeine Chemie'
_journal_page_first 7
_journal_page_last 14
_journal_volume 426
_journal_year 1976
_chemical_formula_sum 'Cu1.035 I Te'
_space_group_IT_number 141
_symmetry_space_group_name_Hall '-I 4bd 2'
_symmetry_space_group_name_H-M 'I 41/a m d :2'
_cell_angle_alpha 90
_cell_angle_beta 90
_cell_angle_gamma 90
_cell_formula_units_Z 16
_cell_length_a 17.17
_cell_length_b 17.17
_cell_length_c 4.876
_cell_volume 1437.488
_citation_journal_id_ASTM ZAACAB
_cod_data_source_file Fenner_ZAACAB_1976_623.cif
_cod_data_source_block Cu1.035I1Te1
_cod_original_formula_sum 'Cu1.035 I1 Te1'
_cod_database_code 1536115

loop_
_symmetry_equiv_pos_as_xyz
x,y,z
-y+1/4,x+3/4,z+1/4
-x+1/2,-y,z+1/2
y+1/4,-x+1/4,z+3/4
x,-y,-z
y+1/4,x+3/4,-z+1/4
-x+1/2,y,-z+1/2
-y+1/4,-x+1/4,-z+3/4
-x,-y,-z
y-1/4,-x-3/4,-z-1/4
x-1/2,y,-z-1/2
-y-1/4,x-1/4,-z-3/4
-x,y,z
-y-1/4,-x-3/4,z-1/4
x-1/2,-y,z-1/2
y-1/4,x-1/4,z-3/4
x+1/2,y+1/2,z+1/2
-y+3/4,x+5/4,z+3/4
-x+1,-y+1/2,z+1
y+3/4,-x+3/4,z+5/4
x+1/2,-y+1/2,-z+1/2
y+3/4,x+5/4,-z+3/4
-x+1,y+1/2,-z+1
-y+3/4,-x+3/4,-z+5/4
-x+1/2,-y+1/2,-z+1/2
y+1/4,-x-1/4,-z+1/4
x,y+1/2,-z
-y+1/4,x+1/4,-z-1/4
-x+1/2,y+1/2,z+1/2
-y+1/4,-x-1/4,z+1/4
x,-y+1/2,z
y+1/4,x+1/4,z-1/4

loop_
_atom_site_label
_atom_site_type_symbol
_atom_site_fract_x
_atom_site_fract_y
_atom_site_fract_z
_atom_site_occupancy
_atom_site_U_iso_or_equiv
Cu4 Cu+1 0 0.176 0.612 0.2 0.0
Te1 Te 0.14746 0 0.5 1 0.0
Cu3 Cu+1 0.1388 0.1112 0.875 0.52 0.0
Cu1 Cu+1 0 0.25 0.375 0.69 0.0
Cu2 Cu+1 0 0.25 0.875 0.57 0.0
I1 I-1 0 0.11183 0.1212 1 0.0
